data_1531879
loop_
_publ_author_name
'Ma, H.-W.'
'Guo, G.-C.'
'Huang, J.-S.'
'Wang, M.-S.'
'Zhou, G.-W.'
'Dong Zhenchao'
'Lin, S.-H.'

_publ_section_title
;
 Synthesis and re-refinement of Cu3 P Se4
;
_journal_name_full 'Jiegon Huaxue'
_journal_page_first 288
_journal_page_last 291
_journal_volume 21
_journal_year 2002
_chemical_formula_sum 'Cu3 P Se4'
_chemical_name_systematic 'Cu3 (P Se4)'
_space_group_IT_number 31
_symmetry_space_group_name_Hall 'P 2ac -2'
_symmetry_space_group_name_H-M 'P m n 21'
_cell_angle_alpha 90
_cell_angle_beta 90
_cell_angle_gamma 90
_cell_formula_units_Z 2
_cell_length_a 7.685
_cell_length_b 6.656
_cell_length_c 6.377
_cell_volume 326.192
_citation_journal_id_ASTM JHUADF
_cod_data_source_file Ma_JHUADF_2002_699.cif
_cod_data_source_block Cu3P1Se4
_cod_original_cell_volume 326.1922
_cod_original_formula_sum 'Cu3 P1 Se4'
_cod_database_code 1531879

loop_
_symmetry_equiv_pos_as_xyz
x,y,z
-x+1/2,-y,z+1/2
-x,y,z
x+1/2,-y,z+1/2

loop_
_atom_site_label
_atom_site_type_symbol
_atom_site_fract_x
_atom_site_fract_y
_atom_site_fract_z
_atom_site_occupancy
_atom_site_U_iso_or_equiv
Se1 Se-2 0.5 0.68351 0.64934 1 0.0
P1 P+5 0.5 0.67577 0.00079 1 0.0
Se2 Se-2 0.5 0.36266 0.12443 1 0.0
Cu2 Cu+1 0.25567 0.18008 0.98917 1 0.0
Se3 Se-2 0.23839 0.16421 0.61509 1 0.0
Cu1 Cu+1 0.5 0.35175 0.50364 1 0.0
